data_4035798
loop_
_publ_author_name
'Wang, Jing-Yi'
'Wu, Ping'
'Wu, Jia-Le'
'Mei, Guang-Jian'
'Shi, Feng'

_publ_section_title
;
 Chemodivergent Tandem Cyclizations of 2-Indolylmethanols with
 Tryptophols: C-N versus C-C Bond Formation.
;
_journal_issue 11
_journal_name_full 'The Journal of organic chemistry'
_journal_page_first 5931
_journal_page_last 5946
_journal_paper_doi 10.1021/acs.joc.8b00414
_journal_volume 83
_journal_year 2018
_chemical_absolute_configuration rmad
_chemical_formula_moiety 'C39 H32 N2 O'
_chemical_formula_sum 'C39 H32 N2 O'
_chemical_formula_weight 544.66
_space_group_crystal_system orthorhombic
_space_group_IT_number 19
_space_group_name_Hall 'P 2ac 2ab'
_space_group_name_H-M_alt 'P 21 21 21'
_atom_sites_solution_hydrogens geom
_atom_sites_solution_primary direct
_audit_creation_date 2017-07-03
_audit_creation_method
;
Olex2 1.2
(compiled 2017.03.28 svn.r3405 for OlexSys, GUI svn.r5337)
;
_cell_angle_alpha 90
_cell_angle_beta 90
_cell_angle_gamma 90
_cell_formula_units_Z 4
_cell_length_a 11.228(6)
_cell_length_b 16.224(8)
_cell_length_c 18.542(9)
_cell_measurement_reflns_used 3470
_cell_measurement_temperature 296(2)
_cell_measurement_theta_max 20.56
_cell_measurement_theta_min 2.197
_cell_volume 3378(3)
_computing_cell_refinement 'SAINT v7.68A (Bruker, 2009)'
_computing_data_reduction 'SAINT v7.68A (Bruker, 2009)'
_computing_molecular_graphics 'Olex2 (Dolomanov et al., 2009)'
_computing_publication_material 'Olex2 (Dolomanov et al., 2009)'
_computing_structure_refinement 'ShelXL (Sheldrick, 2015)'
_computing_structure_solution 'ShelXS (Sheldrick, 2008)'
_diffrn_ambient_temperature 296.15
_diffrn_measured_fraction_theta_full 0.996
_diffrn_measured_fraction_theta_max 0.986
_diffrn_measurement_device_type 'Bruker APEX-II CCD'
_diffrn_measurement_method '\f and \w scans'
_diffrn_radiation_monochromator graphite
_diffrn_radiation_type MoK\a
_diffrn_radiation_wavelength 0.71073
_diffrn_reflns_av_R_equivalents 0.0381
_diffrn_reflns_av_unetI/netI 0.0525
_diffrn_reflns_Laue_measured_fraction_full 0.996
_diffrn_reflns_Laue_measured_fraction_max 0.986
_diffrn_reflns_limit_h_max 14
_diffrn_reflns_limit_h_min -10
_diffrn_reflns_limit_k_max 20
_diffrn_reflns_limit_k_min -20
_diffrn_reflns_limit_l_max 23
_diffrn_reflns_limit_l_min -23
_diffrn_reflns_number 19183
_diffrn_reflns_point_group_measured_fraction_full 0.991
_diffrn_reflns_point_group_measured_fraction_max 0.972
_diffrn_reflns_theta_full 25.242
_diffrn_reflns_theta_max 26.749
_diffrn_reflns_theta_min 2.530
_diffrn_standards_number 0
_exptl_absorpt_coefficient_mu 0.064
_exptl_absorpt_correction_T_max 0.7455
_exptl_absorpt_correction_T_min 0.6449
_exptl_absorpt_correction_type multi-scan
_exptl_absorpt_process_details
'SADABS-2008/1 (Bruker,2008) was used for absorption correction. wR2(int) was 0.0545 before and 0.0442 after correction. The Ratio of minimum to maximum transmission is 0.8651. The \l/2 correction factor is 0.0015.'
_exptl_crystal_colour colourless
_exptl_crystal_colour_primary colourless
_exptl_crystal_density_diffrn 1.071
_exptl_crystal_description block
_exptl_crystal_F_000 1152
_exptl_crystal_size_max 0.25
_exptl_crystal_size_mid 0.22
_exptl_crystal_size_min 0.2
_refine_diff_density_max 0.469
_refine_diff_density_min -0.319
_refine_diff_density_rms 0.055
_refine_ls_abs_structure_details
;
 Flack x determined using 1454 quotients [(I+)-(I-)]/[(I+)+(I-)]
 (Parsons, Flack and Wagner, Acta Cryst. B69 (2013) 249-259).
;
_refine_ls_abs_structure_Flack 0.0(9)
_refine_ls_extinction_method none
_refine_ls_goodness_of_fit_ref 0.934
_refine_ls_hydrogen_treatment constr
_refine_ls_matrix_type full
_refine_ls_number_parameters 380
_refine_ls_number_reflns 6988
_refine_ls_number_restraints 0
_refine_ls_restrained_S_all 0.934
_refine_ls_R_factor_all 0.1074
_refine_ls_R_factor_gt 0.0762
_refine_ls_shift/su_max 0.031
_refine_ls_shift/su_mean 0.005
_refine_ls_structure_factor_coef Fsqd
_refine_ls_weighting_details 'w=1/[\s^2^(Fo^2^)+(0.1673P)^2^+0.1382P] where P=(Fo^2^+2Fc^2^)/3'
_refine_ls_weighting_scheme calc
_refine_ls_wR_factor_gt 0.2088
_refine_ls_wR_factor_ref 0.2341
_reflns_Friedel_coverage 0.764
_reflns_Friedel_fraction_full 0.985
_reflns_Friedel_fraction_max 0.954
_reflns_number_gt 4639
_reflns_number_total 6988
_reflns_threshold_expression 'I > 2\s(I)'
_cod_data_source_file jo8b00414_si_003.cif
_cod_data_source_block sf20170627_wjl_1_0m
_cod_database_code 4035798
_shelx_shelxl_version_number 2014/8
_shelx_space_group_comment
;
The symmetry employed for this shelxl refinement is uniquely defined
by the following loop, which should always be used as a source of
symmetry information in preference to the above space-group names.
They are only intended as comments.
;
_shelx_estimated_absorpt_t_max 0.987
_shelx_estimated_absorpt_t_min 0.984
_olex2_refinement_description
;
1. Fixed Uiso
 At 1.2 times of:
  All C(H) groups, All C(H,H) groups, All N(H) groups
 At 1.5 times of:
  All O(H) groups
2.a Ternary CH refined with riding coordinates:
 C1(H1B), C2(H2A)
2.b Secondary CH2 refined with riding coordinates:
 C20(H20A,H20B), C21(H21A,H21B)
2.c Aromatic/amide H refined with riding coordinates:
 N1(H1A), N2(H2), C7(H7), C8(H8), C9(H9), C10(H10), C16(H16), C17(H17),
 C18(H18), C19(H19), C23(H23), C24(H24), C25(H25), C26(H26), C27(H27), C29(H29),
  C30(H30), C31(H31), C32(H32), C33(H33), C35(H35), C36(H36), C37(H37),
 C38(H38), C39(H39)
2.d Idealised tetrahedral OH refined as rotating group:
 O1(H1)
;
_olex2_submission_special_instructions 'No special instructions were received'

loop_
_space_group_symop_operation_xyz
'x, y, z'
'-x+1/2, -y, z+1/2'
'x+1/2, -y+1/2, -z'
'-x, y+1/2, -z+1/2'

loop_
_atom_site_label
_atom_site_type_symbol
_atom_site_fract_x
_atom_site_fract_y
_atom_site_fract_z
_atom_site_U_iso_or_equiv
_atom_site_adp_type
_atom_site_occupancy
_atom_site_site_symmetry_order
_atom_site_calc_flag
_atom_site_refinement_flags_posn
O1 O -0.3447(4) 0.2830(3) 0.1182(3) 0.0802(12) Uani 1 1 d .
H1 H -0.3523 0.2723 0.0752 0.120 Uiso 1 1 calc GR
N1 N 0.4188(3) 0.3367(2) 0.0864(2) 0.0495(9) Uani 1 1 d .
H1A H 0.4859 0.3219 0.1046 0.059 Uiso 1 1 calc R
N2 N 0.0591(4) 0.5093(2) 0.0911(2) 0.0520(10) Uani 1 1 d .
H2 H 0.1289 0.5257 0.1036 0.062 Uiso 1 1 calc R
C1 C 0.1033(4) 0.3604(3) 0.1114(2) 0.0433(10) Uani 1 1 d .
H1B H 0.0648 0.3076 0.1006 0.052 Uiso 1 1 calc R
C2 C 0.1422(4) 0.3611(3) 0.1936(2) 0.0437(10) Uani 1 1 d .
H2A H 0.1589 0.4190 0.2051 0.052 Uiso 1 1 calc R
C3 C 0.2687(4) 0.3154(3) 0.1959(2) 0.0430(10) Uani 1 1 d .
C4 C 0.3091(4) 0.3406(3) 0.1220(2) 0.0456(11) Uani 1 1 d .
C5 C 0.2224(4) 0.3624(3) 0.0761(2) 0.0441(10) Uani 1 1 d .
C6 C 0.2754(4) 0.3772(3) 0.0064(2) 0.0464(10) Uani 1 1 d .
C7 C 0.2332(6) 0.4035(3) -0.0603(3) 0.0608(13) Uani 1 1 d .
H7 H 0.1528 0.4139 -0.0680 0.073 Uiso 1 1 calc R
C8 C 0.3168(7) 0.4134(4) -0.1150(3) 0.0717(17) Uani 1 1 d .
H8 H 0.2909 0.4301 -0.1604 0.086 Uiso 1 1 calc R
C9 C 0.4384(6) 0.3992(4) -0.1041(3) 0.0714(16) Uani 1 1 d .
H9 H 0.4918 0.4085 -0.1415 0.086 Uiso 1 1 calc R
C10 C 0.4795(5) 0.3715(3) -0.0388(3) 0.0617(14) Uani 1 1 d .
H10 H 0.5599 0.3600 -0.0320 0.074 Uiso 1 1 calc R
C11 C 0.3984(4) 0.3612(3) 0.0168(3) 0.0498(11) Uani 1 1 d .
C12 C 0.0211(4) 0.4288(3) 0.0906(2) 0.0487(11) Uani 1 1 d .
C13 C -0.0950(4) 0.4261(3) 0.0680(2) 0.0425(10) Uani 1 1 d .
C14 C -0.1280(4) 0.5104(3) 0.0529(2) 0.0456(11) Uani 1 1 d .
C15 C -0.0322(5) 0.5592(3) 0.0685(2) 0.0512(11) Uani 1 1 d .
C16 C -0.0361(6) 0.6460(4) 0.0624(3) 0.0678(15) Uani 1 1 d .
H16 H 0.0289 0.6794 0.0731 0.081 Uiso 1 1 calc R
C17 C -0.1421(7) 0.6768(4) 0.0399(3) 0.0782(19) Uani 1 1 d .
H17 H -0.1492 0.7336 0.0350 0.094 Uiso 1 1 calc R
C18 C -0.2384(6) 0.6296(4) 0.0240(3) 0.0702(16) Uani 1 1 d .
H18 H -0.3082 0.6553 0.0090 0.084 Uiso 1 1 calc R
C19 C -0.2361(5) 0.5469(4) 0.0292(2) 0.0613(14) Uani 1 1 d .
H19 H -0.3023 0.5151 0.0178 0.074 Uiso 1 1 calc R
C20 C -0.1759(4) 0.3523(3) 0.0641(3) 0.0535(12) Uani 1 1 d .
H20A H -0.1280 0.3025 0.0637 0.064 Uiso 1 1 calc R
H20B H -0.2205 0.3542 0.0193 0.064 Uiso 1 1 calc R
C21 C -0.2621(5) 0.3487(4) 0.1267(3) 0.0640(14) Uani 1 1 d .
H21A H -0.2181 0.3411 0.1712 0.077 Uiso 1 1 calc R
H21B H -0.3050 0.4004 0.1300 0.077 Uiso 1 1 calc R
C22 C 0.0439(4) 0.3357(3) 0.2439(2) 0.0477(11) Uani 1 1 d .
C23 C 0.0068(6) 0.3873(4) 0.2990(3) 0.0748(17) Uani 1 1 d .
H23 H 0.0430 0.4385 0.3044 0.090 Uiso 1 1 calc R
C24 C -0.0816(8) 0.3647(6) 0.3455(4) 0.097(3) Uani 1 1 d .
H24 H -0.1006 0.3994 0.3838 0.116 Uiso 1 1 calc R
C25 C -0.1408(6) 0.2953(6) 0.3377(4) 0.087(2) Uani 1 1 d .
H25 H -0.2039 0.2821 0.3681 0.104 Uiso 1 1 calc R
C26 C -0.1072(6) 0.2440(6) 0.2843(4) 0.090(2) Uani 1 1 d .
H26 H -0.1454 0.1934 0.2797 0.108 Uiso 1 1 calc R
C27 C -0.0181(5) 0.2639(4) 0.2365(3) 0.0675(15) Uani 1 1 d .
H27 H -0.0001 0.2281 0.1988 0.081 Uiso 1 1 calc R
C28 C 0.2566(4) 0.2197(3) 0.2010(2) 0.0448(10) Uani 1 1 d .
C29 C 0.2786(5) 0.1706(4) 0.1427(3) 0.0632(14) Uani 1 1 d .
H29 H 0.2985 0.1946 0.0987 0.076 Uiso 1 1 calc R
C30 C 0.2717(7) 0.0853(4) 0.1480(3) 0.0767(18) Uani 1 1 d .
H30 H 0.2880 0.0524 0.1082 0.092 Uiso 1 1 calc R
C31 C 0.2404(7) 0.0499(4) 0.2129(3) 0.0757(18) Uani 1 1 d .
H31 H 0.2338 -0.0071 0.2168 0.091 Uiso 1 1 calc R
C32 C 0.2191(7) 0.0992(4) 0.2713(3) 0.085(2) Uani 1 1 d .
H32 H 0.1972 0.0757 0.3151 0.102 Uiso 1 1 calc R
C33 C 0.2296(6) 0.1816(4) 0.2657(3) 0.0754(18) Uani 1 1 d .
H33 H 0.2183 0.2140 0.3065 0.090 Uiso 1 1 calc R
C34 C 0.3488(4) 0.3444(3) 0.2562(2) 0.0508(11) Uani 1 1 d .
C35 C 0.3143(9) 0.3888(6) 0.3175(5) 0.123(3) Uani 1 1 d .
H35 H 0.2347 0.4026 0.3241 0.148 Uiso 1 1 calc R
C36 C 0.3960(11) 0.4118(6) 0.3672(6) 0.132(4) Uani 1 1 d .
H36 H 0.3706 0.4446 0.4053 0.158 Uiso 1 1 calc R
C37 C 0.5063(8) 0.3911(7) 0.3651(4) 0.107(3) Uani 1 1 d .
H37 H 0.5578 0.4072 0.4018 0.129 Uiso 1 1 calc R
C38 C 0.5485(9) 0.3443(10) 0.3070(7) 0.165(5) Uani 1 1 d .
H38 H 0.6272 0.3263 0.3052 0.198 Uiso 1 1 calc R
C39 C 0.4701(7) 0.3259(9) 0.2531(5) 0.140(4) Uani 1 1 d .
H39 H 0.4990 0.2996 0.2121 0.168 Uiso 1 1 calc R

loop_
_atom_site_aniso_label
_atom_site_aniso_U_11
_atom_site_aniso_U_22
_atom_site_aniso_U_33
_atom_site_aniso_U_23
_atom_site_aniso_U_13
_atom_site_aniso_U_12
O1 0.045(2) 0.074(3) 0.122(4) 0.012(3) 0.002(2) -0.001(2)
N1 0.035(2) 0.063(2) 0.051(2) 0.0034(18) 0.0047(17) 0.0038(19)
N2 0.040(2) 0.061(2) 0.055(2) 0.0022(18) -0.0064(17) -0.0033(19)
C1 0.033(2) 0.053(2) 0.044(2) -0.0006(19) 0.0025(18) -0.001(2)
C2 0.034(2) 0.048(2) 0.049(2) -0.0035(19) -0.0030(19) 0.002(2)
C3 0.035(2) 0.054(2) 0.041(2) -0.0052(18) -0.0013(19) 0.004(2)
C4 0.031(2) 0.058(3) 0.048(2) 0.001(2) 0.0020(19) -0.003(2)
C5 0.031(2) 0.060(3) 0.041(2) 0.0051(19) 0.0012(18) 0.005(2)
C6 0.039(2) 0.051(2) 0.049(2) 0.0033(19) 0.0020(19) -0.005(2)
C7 0.071(3) 0.061(3) 0.050(3) 0.009(2) 0.001(3) 0.001(3)
C8 0.094(5) 0.077(4) 0.044(3) 0.009(2) 0.003(3) 0.001(3)
C9 0.074(4) 0.080(4) 0.061(3) 0.004(3) 0.025(3) 0.000(3)
C10 0.056(3) 0.065(3) 0.064(3) 0.001(2) 0.023(3) -0.002(3)
C11 0.044(3) 0.048(2) 0.058(3) -0.006(2) 0.013(2) -0.001(2)
C12 0.038(2) 0.067(3) 0.040(2) 0.005(2) 0.0043(19) 0.003(2)
C13 0.039(2) 0.059(3) 0.0292(18) -0.0032(17) -0.0021(18) 0.002(2)
C14 0.043(3) 0.061(3) 0.033(2) -0.0059(19) -0.0087(18) 0.011(2)
C15 0.054(3) 0.054(3) 0.045(2) 0.008(2) 0.001(2) 0.012(2)
C16 0.079(4) 0.066(3) 0.058(3) 0.011(3) -0.010(3) 0.004(3)
C17 0.096(5) 0.072(4) 0.067(4) 0.010(3) 0.006(4) 0.017(4)
C18 0.071(4) 0.086(4) 0.053(3) 0.008(3) -0.002(3) 0.028(4)
C19 0.058(3) 0.081(4) 0.044(2) 0.000(2) -0.008(2) 0.016(3)
C20 0.035(2) 0.069(3) 0.057(3) -0.012(2) -0.005(2) 0.001(2)
C21 0.042(3) 0.080(4) 0.070(3) 0.006(3) 0.002(2) -0.006(3)
C22 0.048(3) 0.063(3) 0.0318(19) 0.0050(19) 0.0008(19) 0.019(2)
C23 0.078(4) 0.079(4) 0.067(3) -0.003(3) 0.007(3) 0.008(3)
C24 0.105(6) 0.115(6) 0.070(4) 0.017(4) 0.048(4) 0.049(5)
C25 0.059(4) 0.124(6) 0.078(4) 0.040(4) 0.024(3) 0.015(4)
C26 0.072(4) 0.130(6) 0.069(4) 0.016(4) 0.001(3) -0.034(4)
C27 0.063(4) 0.088(4) 0.051(3) 0.001(3) -0.004(3) -0.025(3)
C28 0.038(2) 0.054(2) 0.042(2) -0.0006(18) -0.0035(19) 0.006(2)
C29 0.073(4) 0.072(3) 0.045(2) -0.003(2) 0.000(3) 0.000(3)
C30 0.101(5) 0.071(4) 0.059(3) -0.012(3) -0.001(3) -0.010(4)
C31 0.086(5) 0.064(3) 0.077(4) 0.021(3) -0.022(3) -0.005(3)
C32 0.096(5) 0.090(4) 0.068(4) 0.032(3) 0.028(3) 0.018(4)
C33 0.101(5) 0.073(4) 0.052(3) 0.002(2) 0.022(3) 0.023(4)
C34 0.041(3) 0.070(3) 0.041(2) -0.002(2) -0.003(2) 0.002(2)
C35 0.121(7) 0.149(8) 0.100(6) -0.030(5) -0.058(5) 0.051(6)
C36 0.140(10) 0.119(7) 0.136(8) -0.052(6) -0.057(7) 0.015(6)
C37 0.086(6) 0.161(8) 0.074(4) -0.017(5) -0.022(4) -0.009(6)
C38 0.064(6) 0.277(16) 0.155(10) -0.003(11) -0.033(6) 0.016(8)
C39 0.054(4) 0.287(14) 0.080(5) -0.002(7) -0.021(4) 0.018(6)

loop_
_atom_type_symbol
_atom_type_description
_atom_type_scat_dispersion_real
_atom_type_scat_dispersion_imag
_atom_type_scat_source
C C 0.0033 0.0016 'International Tables Vol C Tables 4.2.6.8 and 6.1.1.4'
H H 0.0000 0.0000 'International Tables Vol C Tables 4.2.6.8 and 6.1.1.4'
N N 0.0061 0.0033 'International Tables Vol C Tables 4.2.6.8 and 6.1.1.4'
O O 0.0106 0.0060 'International Tables Vol C Tables 4.2.6.8 and 6.1.1.4'

loop_
_geom_angle_atom_site_label_1
_geom_angle_atom_site_label_2
_geom_angle_atom_site_label_3
_geom_angle
C21 O1 H1 109.5
C4 N1 H1A 126.7
C11 N1 H1A 126.7
C11 N1 C4 106.5(4)
C12 N2 H2 125.5
C12 N2 C15 109.1(4)
C15 N2 H2 125.5
C2 C1 H1B 108.9
C5 C1 H1B 108.9
C5 C1 C2 100.0(3)
C5 C1 C12 115.2(4)
C12 C1 H1B 108.9
C12 C1 C2 114.4(4)
C1 C2 H2A 105.6
C1 C2 C3 105.5(3)
C3 C2 H2A 105.6
C22 C2 C1 113.1(4)
C22 C2 H2A 105.6
C22 C2 C3 120.5(4)
C4 C3 C2 96.7(3)
C4 C3 C28 110.6(4)
C4 C3 C34 114.3(4)
C28 C3 C2 112.7(4)
C34 C3 C2 113.8(4)
C34 C3 C28 108.5(4)
N1 C4 C3 133.3(4)
C5 C4 N1 110.6(4)
C5 C4 C3 115.6(4)
C4 C5 C1 111.6(4)
C4 C5 C6 108.2(4)
C6 C5 C1 140.1(4)
C7 C6 C5 135.0(5)
C7 C6 C11 120.6(5)
C11 C6 C5 104.4(4)
C6 C7 H7 121.5
C8 C7 C6 117.0(6)
C8 C7 H7 121.5
C7 C8 H8 118.9
C7 C8 C9 122.2(5)
C9 C8 H8 118.9
C8 C9 H9 119.6
C10 C9 C8 120.7(5)
C10 C9 H9 119.6
C9 C10 H10 120.8
C9 C10 C11 118.3(5)
C11 C10 H10 120.8
N1 C11 C6 110.1(4)
N1 C11 C10 128.8(5)
C10 C11 C6 121.1(5)
N2 C12 C1 120.8(4)
N2 C12 C13 109.2(4)
C13 C12 C1 130.0(5)
C12 C13 C14 105.9(4)
C12 C13 C20 128.0(4)
C14 C13 C20 126.1(4)
C15 C14 C13 107.7(4)
C15 C14 C19 119.8(5)
C19 C14 C13 132.4(5)
N2 C15 C16 129.4(5)
C14 C15 N2 108.1(4)
C14 C15 C16 122.4(5)
C15 C16 H16 122.6
C17 C16 C15 114.7(6)
C17 C16 H16 122.6
C16 C17 H17 118.0
C16 C17 C18 124.0(6)
C18 C17 H17 118.0
C17 C18 H18 119.0
C19 C18 C17 122.1(6)
C19 C18 H18 119.0
C14 C19 H19 121.5
C18 C19 C14 117.1(6)
C18 C19 H19 121.5
C13 C20 H20A 109.1
C13 C20 H20B 109.1
C13 C20 C21 112.3(4)
H20A C20 H20B 107.9
C21 C20 H20A 109.1
C21 C20 H20B 109.1
O1 C21 C20 111.2(5)
O1 C21 H21A 109.4
O1 C21 H21B 109.4
C20 C21 H21A 109.4
C20 C21 H21B 109.4
H21A C21 H21B 108.0
C23 C22 C2 120.9(5)
C27 C22 C2 123.1(4)
C27 C22 C23 115.9(5)
C22 C23 H23 119.2
C24 C23 C22 121.5(7)
C24 C23 H23 119.2
C23 C24 H24 119.1
C25 C24 C23 121.8(7)
C25 C24 H24 119.1
C24 C25 H25 121.0
C24 C25 C26 117.9(6)
C26 C25 H25 121.0
C25 C26 H26 118.9
C25 C26 C27 122.2(7)
C27 C26 H26 118.9
C22 C27 C26 120.4(6)
C22 C27 H27 119.8
C26 C27 H27 119.8
C29 C28 C3 121.1(4)
C29 C28 C33 117.8(5)
C33 C28 C3 121.0(4)
C28 C29 H29 119.5
C28 C29 C30 121.0(5)
C30 C29 H29 119.5
C29 C30 H30 120.3
C29 C30 C31 119.5(5)
C31 C30 H30 120.3
C30 C31 H31 120.3
C32 C31 C30 119.5(6)
C32 C31 H31 120.3
C31 C32 H32 119.9
C33 C32 C31 120.2(5)
C33 C32 H32 119.9
C28 C33 H33 119.0
C32 C33 C28 122.0(5)
C32 C33 H33 119.0
C35 C34 C3 126.6(5)
C35 C34 C39 114.4(7)
C39 C34 C3 118.9(6)
C34 C35 H35 119.7
C36 C35 C34 120.5(9)
C36 C35 H35 119.7
C35 C36 H36 117.9
C37 C36 C35 124.2(10)
C37 C36 H36 117.9
C36 C37 H37 120.3
C36 C37 C38 119.4(8)
C38 C37 H37 120.3
C37 C38 H38 121.2
C37 C38 C39 117.6(9)
C39 C38 H38 121.2
C34 C39 H39 118.2
C38 C39 C34 123.6(10)
C38 C39 H39 118.2

loop_
_geom_bond_atom_site_label_1
_geom_bond_atom_site_label_2
_geom_bond_distance
O1 H1 0.8200
O1 C21 1.421(7)
N1 H1A 0.8600
N1 C4 1.399(6)
N1 C11 1.369(6)
N2 H2 0.8600
N2 C12 1.373(6)
N2 C15 1.372(6)
C1 H1B 0.9800
C1 C2 1.586(6)
C1 C5 1.489(6)
C1 C12 1.494(7)
C2 H2A 0.9800
C2 C3 1.602(6)
C2 C22 1.503(7)
C3 C4 1.501(6)
C3 C28 1.561(6)
C3 C34 1.509(6)
C4 C5 1.341(6)
C5 C6 1.443(6)
C6 C7 1.391(7)
C6 C11 1.419(7)
C7 H7 0.9300
C7 C8 1.391(8)
C8 H8 0.9300
C8 C9 1.400(10)
C9 H9 0.9300
C9 C10 1.371(8)
C10 H10 0.9300
C10 C11 1.385(7)
C12 C13 1.370(7)
C13 C14 1.445(7)
C13 C20 1.505(7)
C14 C15 1.367(7)
C14 C19 1.420(7)
C15 C16 1.413(8)
C16 H16 0.9300
C16 C17 1.358(9)
C17 H17 0.9300
C17 C18 1.356(9)
C18 H18 0.9300
C18 C19 1.346(8)
C19 H19 0.9300
C20 H20A 0.9700
C20 H20B 0.9700
C20 C21 1.513(7)
C21 H21A 0.9700
C21 H21B 0.9700
C22 C23 1.384(8)
C22 C27 1.365(7)
C23 H23 0.9300
C23 C24 1.365(9)
C24 H24 0.9300
C24 C25 1.316(11)
C25 H25 0.9300
C25 C26 1.348(11)
C26 H26 0.9300
C26 C27 1.375(9)
C27 H27 0.9300
C28 C29 1.365(7)
C28 C33 1.383(7)
C29 H29 0.9300
C29 C30 1.389(8)
C30 H30 0.9300
C30 C31 1.379(8)
C31 H31 0.9300
C31 C32 1.368(9)
C32 H32 0.9300
C32 C33 1.348(9)
C33 H33 0.9300
C34 C35 1.401(10)
C34 C39 1.396(9)
C35 H35 0.9300
C35 C36 1.352(11)
C36 H36 0.9300
C36 C37 1.284(13)
C37 H37 0.9300
C37 C38 1.401(15)
C38 H38 0.9300
C38 C39 1.365(13)
C39 H39 0.9300

loop_
_smtbx_masks_void_nr
_smtbx_masks_void_average_x
_smtbx_masks_void_average_y
_smtbx_masks_void_average_z
_smtbx_masks_void_volume
_smtbx_masks_void_count_electrons
1 -0.227 -0.250 0.000 382.4 99.7
2 -0.709 0.250 0.500 382.4 99.7
